data_2008541
loop_
_publ_author_name
'Alcock, Nathaniel W.'
'Zhang, Delong'
'Busch, Daryle H.'

_publ_section_title
;
 Tris(2-pyridylmethyl)triazacyclododecane complexes of Fe^II^ and
 Cu^II^
;
_journal_issue 6
_journal_name_full 'Acta Crystallographica Section C'
_journal_page_first 886
_journal_page_last 889
_journal_paper_doi 10.1107/S0108270198018381
_journal_volume 55
_journal_year 1999
_chemical_formula_iupac '[Fe (C27 H36 N6)] [Fe Cl4]'
_chemical_formula_sum 'C27 H36 Cl4 Fe2 N6'
_chemical_formula_weight 698.12
_chemical_name_systematic ?
_space_group_IT_number 205
_symmetry_cell_setting cubic
_symmetry_space_group_name_Hall '-P 2ac 2ab 3'
_symmetry_space_group_name_H-M 'P a -3'
_audit_creation_method SHELXL
_cell_angle_alpha 90.00
_cell_angle_beta 90.00
_cell_angle_gamma 90.00
_cell_formula_units_Z 8
_cell_length_a 18.793(2)
_cell_length_b 18.793(2)
_cell_length_c 18.793(2)
_cell_measurement_reflns_used 15
_cell_measurement_temperature 200(2)
_cell_measurement_theta_max 11
_cell_measurement_theta_min 10
_cell_volume 6637.3(12)
_computing_cell_refinement R3M
_computing_data_collection 'R3M (Siemens, 1986)'
_computing_data_reduction R3M
_computing_molecular_graphics 'XP (Siemens, 1995)'
_computing_publication_material 'XCIF (Siemens, 1995)'
_computing_structure_refinement 'SHELXL97 (Sheldrick, 1997)'
_computing_structure_solution 'SHELXTL-Plus (Sheldrick, 1990a)'
_diffrn_ambient_temperature 200(2)
_diffrn_measurement_device 'Siemens R3m'
_diffrn_measurement_method \w-2\q
_diffrn_radiation_monochromator graphite
_diffrn_radiation_source 'Normal focus sealed tube'
_diffrn_radiation_type MoK\a
_diffrn_radiation_wavelength 0.71073
_diffrn_reflns_av_R_equivalents 0.127
_diffrn_reflns_av_sigmaI/netI 0.0973
_diffrn_reflns_limit_h_max 12
_diffrn_reflns_limit_h_min 0
_diffrn_reflns_limit_k_max 20
_diffrn_reflns_limit_k_min 1
_diffrn_reflns_limit_l_max 20
_diffrn_reflns_limit_l_min 0
_diffrn_reflns_number 2262
_diffrn_reflns_theta_max 22.54
_diffrn_reflns_theta_min 1.88
_diffrn_standards_decay_% 22
_diffrn_standards_interval_count 200
_diffrn_standards_number 3
_exptl_absorpt_coefficient_mu 1.223
_exptl_absorpt_correction_T_max 0.946
_exptl_absorpt_correction_T_min 0.845
_exptl_absorpt_correction_type gaussian
_exptl_absorpt_process_details '(SHELXTL-Plus; Sheldrick, 1990a)'
_exptl_crystal_colour 'light brown'
_exptl_crystal_density_diffrn 1.397
_exptl_crystal_density_method 'not measured'
_exptl_crystal_description block
_exptl_crystal_F_000 2880
_exptl_crystal_size_max 0.48
_exptl_crystal_size_mid 0.38
_exptl_crystal_size_min 0.37
_refine_diff_density_max 0.758
_refine_diff_density_min -0.377
_refine_ls_extinction_coef 0.0012(4)
_refine_ls_extinction_method 'SHELXL97 (Sheldrick, 1997)'
_refine_ls_goodness_of_fit_all 1.094
_refine_ls_goodness_of_fit_obs 1.165
_refine_ls_hydrogen_treatment constr
_refine_ls_matrix_type full
_refine_ls_number_parameters 129
_refine_ls_number_reflns 1461
_refine_ls_number_restraints 6
_refine_ls_restrained_S_all 1.092
_refine_ls_restrained_S_obs 1.161
_refine_ls_R_factor_all 0.088
_refine_ls_R_factor_obs .063
_refine_ls_shift/esd_max <0.001
_refine_ls_shift/esd_mean 0.000
_refine_ls_structure_factor_coef Fsqd
_refine_ls_weighting_details 'w = 1/[\s^2^(Fo^2^)+(0.0720P)^2^+17.7800P] where P = (Fo^2^+2Fc^2^)/3'
_refine_ls_weighting_scheme calc
_refine_ls_wR_factor_all 0.173
_refine_ls_wR_factor_obs .157
_reflns_number_observed 1098
_reflns_number_total 1461
_reflns_observed_criterion I>2\s(I)
_cod_data_source_file cf1275.cif
_cod_data_source_block delcub
_cod_depositor_comments
;
The following automatic conversions were performed:
'_symmetry_cell_setting' value 'Cubic' changed to 'cubic' according to
'/home/saulius/struct/CIF-dictionaries/cif_core.dic' dictionary named
'cif_core.dic' version 2.4.1 from 2010-06-29.

'_geom_bond_publ_flag'
value 'Y' changed to 'y' according to
'/home/saulius/struct/CIF-dictionaries/cif_core.dic' dictionary named
'cif_core.dic' version 2.4.1 from 2010-06-29 (2 times).

Automatic conversion script
Id: cif_fix_enum 1527 2010-12-29 10:47:43Z saulius 

The following automatic conversions were performed:

'_exptl_absorpt_correction_type' value 'Gaussian' changed to
'gaussian' according to
/home/saulius/struct/CIF-dictionaries/cif_core.dic dictionary named
'cif_core.dic' version 2.4.1 from 2010-06-29.

'_geom_bond_publ_flag'
value 'Y' changed to 'y' according to
/home/saulius/struct/CIF-dictionaries/cif_core.dic dictionary named
'cif_core.dic' version 2.4.1 from 2010-06-29 (2
times).

'_geom_angle_publ_flag' value 'Y' changed to 'y' according
to /home/saulius/struct/CIF-dictionaries/cif_core.dic dictionary
named 'cif_core.dic' version 2.4.1 from 2010-06-29 (5 times).

Automatic conversion script
Id: cif_fix_values 1715 2011-07-08 13:25:40Z adriana 

The following automatic conversions were performed:

'_refine_ls_weighting_scheme' value 'calc w =
1/[\s^2^(Fo^2^)+(0.0720P)^2^+17.7800P] where P = (Fo^2^+2Fc^2^)/3'
was changed to 'calc'. New tag '_refine_ls_weighting_details' was
created. The value of the new tag was set to 'w =
1/[\s^2^(Fo^2^)+(0.0720P)^2^+17.7800P] where P = (Fo^2^+2Fc^2^)/3'.

Automatic conversion script
Id: cif_fix_values 3143 2015-03-26 13:38:13Z robertas 
;
_cod_original_cell_volume 6637.3(13)
_cod_database_code 2008541
_cod_database_fobs_code 2008541

loop_
_symmetry_equiv_pos_as_xyz
'x, y, z'
'-x+1/2, -y, z+1/2'
'-x, y+1/2, -z+1/2'
'x+1/2, -y+1/2, -z'
'z, x, y'
'z+1/2, -x+1/2, -y'
'-z+1/2, -x, y+1/2'
'-z, x+1/2, -y+1/2'
'y, z, x'
'-y, z+1/2, -x+1/2'
'y+1/2, -z+1/2, -x'
'-y+1/2, -z, x+1/2'
'-x, -y, -z'
'x-1/2, y, -z-1/2'
'x, -y-1/2, z-1/2'
'-x-1/2, y-1/2, z'
'-z, -x, -y'
'-z-1/2, x-1/2, y'
'z-1/2, x, -y-1/2'
'z, -x-1/2, y-1/2'
'-y, -z, -x'
'y, -z-1/2, x-1/2'
'-y-1/2, z-1/2, x'
'y-1/2, z, -x-1/2'

loop_
_atom_site_aniso_label
_atom_site_aniso_U_11
_atom_site_aniso_U_22
_atom_site_aniso_U_33
_atom_site_aniso_U_12
_atom_site_aniso_U_13
_atom_site_aniso_U_23
Fe1 .0270(5) .0270(5) .0270(5) .0004(4) .0004(4) .0004(4)
Fe2 .0337(6) .0337(6) .0337(6) .0037(5) .0037(5) .0037(5)
Cl1 .0388(8) .0388(8) .0388(8) .0026(8) .0026(8) .0026(8)
Cl2 .0723(15) .0367(12) .0567(13) -.0089(10) -.0066(11) .0132(9)
N1 .032(3) .028(3) .034(3) .000(3) .008(3) -.002(3)
N2 .029(3) .028(3) .038(3) -.001(3) .001(3) -.002(3)
C1 .028(4) .061(5) .050(5) -.008(4) .004(4) .004(4)
C2A .038(7) .067(10) .049(8) -.010(6) -.013(5) .008(7)
C2B .021(12) .058(18) .035(14) .002(11) -.016(10) .007(12)
C3 .030(4) .046(4) .053(5) .001(3) -.012(4) .005(4)
C4 .044(4) .037(4) .039(4) -.001(4) .010(4) .000(3)
C5 .034(4) .033(4) .031(4) -.004(3) .002(3) .001(3)
C6 .045(4) .037(4) .045(4) -.002(4) .012(4) -.009(4)
C7 .056(5) .032(4) .051(5) .004(4) .010(4) -.013(4)
C8 .050(5) .028(4) .040(4) .004(4) -.001(4) .001(3)
C9 .041(4) .033(4) .044(5) -.001(3) .007(4) .007(4)

loop_
_atom_site_label
_atom_site_fract_x
_atom_site_fract_y
_atom_site_fract_z
_atom_site_U_iso_or_equiv
_atom_site_thermal_displace_type
_atom_site_calc_flag
_atom_site_refinement_flags
_atom_site_occupancy
_atom_site_disorder_group
_atom_site_type_symbol
Fe1 .63084(5) .63084(5) .63084(5) .0270(5) Uani d S 1 . Fe
Fe2 .16689(5) .16689(5) .16689(5) .0337(6) Uani d S 1 . Fe
Cl1 .09424(10) .09424(10) .09424(10) .0388(8) Uani d S 1 . Cl
Cl2 .17626(12) .27680(10) .11202(11) .0553(7) Uani d . 1 . Cl
N1 .7405(3) .6632(3) .5942(3) .0312(14) Uani d . 1 . N
N2 .6671(3) .5365(3) .5690(3) .0317(14) Uani d . 1 . N
C1 .8001(4) .6358(4) .6409(4) .046(2) Uani d . 1 . C
H1A .8091 .5857 .6276 .056 Uiso calc PR .687(17) 1 H
H1B .8436 .6631 .6290 .056 Uiso calc PR .687(17) 1 H
H1C .8180 .6760 .6699 .056 Uiso calc PR .313(17) 2 H
H1D .8396 .6204 .6096 .056 Uiso calc PR .313(17) 2 H
C2A .7907(6) .6387(7) .7181(6) .051(4) Uani d P .687(17) 1 C
H2AA .7723 .6864 .7307 .062 Uiso calc PR .687(17) 1 H
H2AB .8381 .6336 .7407 .062 Uiso calc PR .687(17) 1 H
C2B .7819(11) .5732(14) .6921(12) .038(8) Uani d PU .313(17) 2 C
H2BA .7585 .5360 .6630 .046 Uiso calc PR .313(17) 2 H
H2BB .8277 .5530 .7085 .046 Uiso calc PR .313(17) 2 H
C3 .7409(4) .5828(4) .7508(4) .0430(19) Uani d . 1 . C
H3A .7534 .5359 .7305 .052 Uiso calc PR .687(17) 1 H
H3B .7504 .5806 .8025 .052 Uiso calc PR .687(17) 1 H
H3C .7599 .6243 .7771 .052 Uiso calc PR .313(17) 2 H
H3D .7470 .5407 .7818 .052 Uiso calc PR .313(17) 2 H
C4 .7478(4) .6272(3) .5229(4) .0402(18) Uani d . 1 . C
H4A .7984 .6278 .5082 .048 Uiso calc R 1 . H
H4B .7202 .6541 .4870 .048 Uiso calc R 1 . H
C5 .7218(3) .5511(4) .5246(3) .0325(17) Uani d . 1 . C
C6 .7508(4) .4997(4) .4796(4) .0421(18) Uani d . 1 . C
H6A .7903 .5106 .4499 .051 Uiso calc R 1 . H
C7 .7209(4) .4324(4) .4791(4) .046(2) Uani d . 1 . C
H7A .7391 .3966 .4484 .055 Uiso calc R 1 . H
C8 .6643(4) .4176(4) .5236(4) .0396(18) Uani d . 1 . C
H8A .6434 .3716 .5241 .047 Uiso calc R 1 . H
C9 .6390(4) .4699(4) .5668(4) .0393(18) Uani d . 1 . C
H9A .5998 .4594 .5969 .047 Uiso calc R 1 . H

loop_
_atom_type_symbol
_atom_type_description
_atom_type_scat_dispersion_real
_atom_type_scat_dispersion_imag
_atom_type_scat_source
C C 0.0033 0.0016 'International Tables Vol C Tables 4.2.6.8 and 6.1.1.4'
H H 0.0000 0.0000 'International Tables Vol C Tables 4.2.6.8 and 6.1.1.4'
N N 0.0061 0.0033 'International Tables Vol C Tables 4.2.6.8 and 6.1.1.4'
Cl Cl 0.1484 0.1585 'International Tables Vol C Tables 4.2.6.8 and 6.1.1.4'
Fe Fe 0.3463 0.8444 'International Tables Vol C Tables 4.2.6.8 and 6.1.1.4'

loop_
_geom_angle_atom_site_label_1
_geom_angle_atom_site_label_2
_geom_angle_atom_site_label_3
_geom_angle_site_symmetry_1
_geom_angle_site_symmetry_3
_geom_angle
_geom_angle_publ_flag
N2 Fe1 N2 9 5 89.3(2) ?
N2 Fe1 N2 9 . 89.3(2) y
N2 Fe1 N2 5 . 89.3(2) ?
N2 Fe1 N1 9 . 164.0(2) y
N2 Fe1 N1 5 . 98.7(2) ?
N2 Fe1 N1 . . 77.04(19) y
N2 Fe1 N1 9 9 77.04(19) ?
N2 Fe1 N1 5 9 164.0(2) ?
N2 Fe1 N1 . 9 98.7(2) y
N1 Fe1 N1 . 9 96.57(18) y
N2 Fe1 N1 9 5 98.7(2) ?
N2 Fe1 N1 5 5 77.04(19) ?
N2 Fe1 N1 . 5 164.0(2) ?
N1 Fe1 N1 . 5 96.57(18) ?
N1 Fe1 N1 9 5 96.57(18) ?
Cl2 Fe2 Cl2 . 9 111.31(6) ?
Cl2 Fe2 Cl2 . 5 111.31(6) ?
Cl2 Fe2 Cl2 9 5 111.31(6) ?
Cl2 Fe2 Cl1 . . 107.57(6) ?
Cl2 Fe2 Cl1 9 . 107.57(6) ?
Cl2 Fe2 Cl1 5 . 107.57(6) ?
C3 N1 C4 5 . 107.5(5) ?
C3 N1 C1 5 . 108.7(5) ?
C4 N1 C1 . . 107.2(5) ?
C3 N1 Fe1 5 . 115.3(4) ?
C4 N1 Fe1 . . 103.5(4) ?
C1 N1 Fe1 . . 114.1(4) ?
C5 N2 C9 . . 117.5(6) ?
C5 N2 Fe1 . . 113.2(4) ?
C9 N2 Fe1 . . 129.1(5) ?
C2A C1 N1 . . 118.2(7) ?
N1 C1 C2B . . 116.8(9) ?
C1 C2A C3 . . 116.4(9) ?
C3 C2B C1 . . 121.7(18) ?
C2B C3 N1 . 9 118.1(10) ?
N1 C3 C2A 9 . 116.6(7) ?
N1 C4 C5 . . 112.1(6) ?
N2 C5 C6 . . 122.1(6) ?
N2 C5 C4 . . 116.8(6) ?
C6 C5 C4 . . 121.0(6) ?
C7 C6 C5 . . 118.6(7) ?
C8 C7 C6 . . 119.5(7) ?
C9 C8 C7 . . 119.0(7) ?
N2 C9 C8 . . 123.3(7) ?

loop_
_geom_bond_atom_site_label_1
_geom_bond_atom_site_label_2
_geom_bond_site_symmetry_2
_geom_bond_distance
_geom_bond_publ_flag
Fe1 N2 9 2.226(5) ?
Fe1 N2 5 2.226(5) ?
Fe1 N2 . 2.226(5) y
Fe1 N1 . 2.257(5) y
Fe1 N1 9 2.257(5) ?
Fe1 N1 5 2.257(5) ?
Fe2 Cl2 . 2.3154(19) ?
Fe2 Cl2 9 2.3155(19) ?
Fe2 Cl2 5 2.3155(19) ?
Fe2 Cl1 . 2.365(4) ?
N1 C3 5 1.488(8) ?
N1 C4 . 1.509(9) ?
N1 C1 . 1.512(9) ?
N2 C5 . 1.352(8) ?
N2 C9 . 1.359(9) ?
C1 C2A . 1.464(14) ?
C1 C2B . 1.56(2) ?
C2A C3 . 1.535(13) ?
C2B C3 . 1.36(2) ?
C3 N1 9 1.488(8) ?
C4 C5 . 1.511(9) ?
C5 C6 . 1.395(10) ?
C6 C7 . 1.384(10) ?
C7 C8 . 1.381(10) ?
C8 C9 . 1.361(10) ?
